data_1544603
loop_
_publ_author_name
'Reiter, M.'
'Vagin, S.'
'Kronast, A.'
'Jandl, C.'
'Rieger, B.'

_publ_section_title
;
 A Lewis acid \b-diiminato-zinc-complex as all-rounder for co- and
 terpolymerisation of various epoxides with carbon dioxide
;
_journal_issue 3
_journal_name_full 'Chem. Sci.'
_journal_page_first 1876
_journal_paper_doi 10.1039/C6SC04477H
_journal_volume 8
_journal_year 2017
_chemical_compound_source 'see text'
_chemical_formula_moiety 'C31 H45 F6 N3 Si2 Zn'
_chemical_formula_sum 'C31 H45 F6 N3 Si2 Zn'
_chemical_formula_weight 695.27
_space_group_IT_number 2
_symmetry_cell_setting triclinic
_symmetry_Int_Tables_number 2
_symmetry_space_group_name_Hall '-P 1'
_symmetry_space_group_name_H-M 'P -1'
_atom_sites_solution_hydrogens geom
_audit_update_record
;
2016-10-06 deposited with the CCDC.
2016-11-14 downloaded from the CCDC.
;
_cell_angle_alpha 91.643(5)
_cell_angle_beta 107.641(5)
_cell_angle_gamma 115.266(4)
_cell_formula_units_Z 2
_cell_length_a 10.5225(11)
_cell_length_b 11.8495(13)
_cell_length_c 16.4988(18)
_cell_measurement_reflns_used 9867
_cell_measurement_temperature 100
_cell_measurement_theta_max 28.3246
_cell_measurement_theta_min 2.2027
_cell_volume 1742.8(3)
_computing_cell_refinement 'SAINT (Bruker, 2015)'
_computing_data_collection 'APEX III Control Software (Bruker, 2015)'
_computing_data_reduction 'SAINT (Bruker, 2015)'
_computing_molecular_graphics 'PLATON (Spek, 2011)'
_computing_publication_material 'PLATON (Spek, 2011), enCIFer (Allen, 2014)'
_computing_structure_refinement 'SHELXL2014 (Sheldrick, 2014), SHELXLE (Huebschle, 2011)'
_computing_structure_solution 'SHELXS97 (Sheldrick, 1997)'
_diffrn_ambient_temperature 100
_diffrn_detector ' CCD '
_diffrn_detector_area_resol_mean 16
_diffrn_measured_fraction_theta_full 0.998
_diffrn_measured_fraction_theta_max 0.997
_diffrn_measurement_device ' \k-geometry diffractometer '
_diffrn_measurement_device_type ' Apex II CCD '
_diffrn_measurement_method ' phi- and omega-rotation '
_diffrn_radiation_monochromator 'Triumph monochromator'
_diffrn_radiation_probe x-ray
_diffrn_radiation_source 'fine-focus sealed tube'
_diffrn_radiation_type MoK\a
_diffrn_radiation_wavelength 0.71073
_diffrn_reflns_av_R_equivalents 0.0298
_diffrn_reflns_av_unetI/netI 0.0219
_diffrn_reflns_limit_h_max 13
_diffrn_reflns_limit_h_min -13
_diffrn_reflns_limit_k_max 14
_diffrn_reflns_limit_k_min -14
_diffrn_reflns_limit_l_max 20
_diffrn_reflns_limit_l_min -20
_diffrn_reflns_number 41885
_diffrn_reflns_reduction_process
;
;
_diffrn_reflns_theta_full 25.24
_diffrn_reflns_theta_max 26.37
_diffrn_reflns_theta_min 1.93
_exptl_absorpt_coefficient_mu 0.830
_exptl_absorpt_correction_T_max 0.7457
_exptl_absorpt_correction_T_min 0.6731
_exptl_absorpt_correction_type multi-scan
_exptl_absorpt_process_details 'SADABS 2014/5, Bruker, 2014'
_exptl_crystal_colour yellow
_exptl_crystal_density_diffrn 1.325
_exptl_crystal_density_method 'Not Measured'
_exptl_crystal_description fragment
_exptl_crystal_F_000 728
_exptl_crystal_size_max 0.437
_exptl_crystal_size_mid 0.260
_exptl_crystal_size_min 0.227
_refine_diff_density_max 1.208
_refine_diff_density_min -0.395
_refine_diff_density_rms 0.069
_refine_ls_extinction_method none
_refine_ls_goodness_of_fit_ref 1.053
_refine_ls_hydrogen_treatment constr
_refine_ls_matrix_type full
_refine_ls_number_parameters 398
_refine_ls_number_reflns 7111
_refine_ls_number_restraints 0
_refine_ls_restrained_S_all 1.053
_refine_ls_R_factor_all 0.0418
_refine_ls_R_factor_gt 0.0364
_refine_ls_shift/su_max 0.001
_refine_ls_shift/su_mean 0.000
_refine_ls_structure_factor_coef Fsqd
_refine_ls_weighting_details 'W=1/[\S^2^(FO^2^)+(0.0479P)^2^+2.1134P] WHERE P=(FO^2^+2FC^2^)/3'
_refine_ls_weighting_scheme calc
_refine_ls_wR_factor_gt 0.0955
_refine_ls_wR_factor_ref 0.0991
_reflns_number_gt 6403
_reflns_number_total 7111
_reflns_threshold_expression I>2\s(I)
_cod_data_source_file c6sc04477h2.cif
_cod_data_source_block compound_1
_cod_depositor_comments 'Adding full bibliography for 1544602--1544603.cif.'
_cod_database_code 1544603

loop_
_space_group_symop_id
_space_group_symop_operation_xyz
1 x,y,z
2 -x,-y,-z

loop_
_atom_site_aniso_label
_atom_site_aniso_U_11
_atom_site_aniso_U_22
_atom_site_aniso_U_33
_atom_site_aniso_U_23
_atom_site_aniso_U_13
_atom_site_aniso_U_12
Zn1 0.0159(1) 0.0108(1) 0.0203(1) 0.0030(1) 0.0073(1) 0.0064(1)
Si1 0.0167(3) 0.0214(3) 0.0315(3) 0.0027(2) 0.0064(3) 0.0089(2)
Si2 0.0251(3) 0.0175(3) 0.0202(3) 0.0027(2) 0.0088(2) 0.0082(3)
F1 0.0663(11) 0.0180(7) 0.0393(8) 0.0153(6) 0.0327(8) 0.0217(7)
F2 0.0315(8) 0.0395(9) 0.0552(10) 0.0226(8) 0.0248(8) 0.0095(7)
F3 0.0610(11) 0.0236(7) 0.0256(7) 0.0070(6) 0.0230(7) 0.0117(7)
F4 0.0666(13) 0.0605(12) 0.0624(12) -0.0156(9) -0.0058(10) 0.0542(11)
F5 0.0803(13) 0.0235(7) 0.0537(10) 0.0129(7) 0.0504(10) 0.0263(8)
F6 0.0570(11) 0.0125(7) 0.0664(11) -0.0013(7) 0.0421(9) 0.0055(7)
N1 0.0212(9) 0.0095(8) 0.0223(9) 0.0030(7) 0.0083(7) 0.0064(7)
N2 0.0184(9) 0.0104(8) 0.0232(9) 0.0045(7) 0.0097(7) 0.0073(7)
N3 0.0191(9) 0.0171(8) 0.0215(9) 0.0023(7) 0.0074(7) 0.0090(7)
C1 0.0186(10) 0.0132(9) 0.0197(10) 0.0046(8) 0.0070(8) 0.0046(8)
C2 0.0223(11) 0.0134(10) 0.0200(10) 0.0030(8) 0.0091(9) 0.0063(8)
C3 0.0170(10) 0.0105(9) 0.0244(10) 0.0023(8) 0.0077(8) 0.0057(8)
C4 0.0312(12) 0.0150(10) 0.0278(12) 0.0060(9) 0.0157(10) 0.0082(9)
C5 0.0309(12) 0.0163(10) 0.0305(12) 0.0044(9) 0.0161(10) 0.0127(9)
C6 0.0280(12) 0.0098(9) 0.0228(11) 0.0036(8) 0.0139(9) 0.0055(9)
C7 0.0344(13) 0.0145(10) 0.0274(12) 0.0083(9) 0.0157(10) 0.0107(10)
C8 0.0415(14) 0.0162(11) 0.0380(13) 0.0078(10) 0.0194(11) 0.0155(10)
C9 0.0452(16) 0.0122(10) 0.0403(14) -0.0004(9) 0.0209(12) 0.0071(10)
C10 0.0312(13) 0.0165(11) 0.0350(13) -0.0036(9) 0.0132(11) 0.0013(10)
C11 0.0269(12) 0.0150(10) 0.0279(11) 0.0027(8) 0.0140(10) 0.0061(9)
C12 0.0337(13) 0.0208(11) 0.0374(13) 0.0087(10) 0.0091(11) 0.0163(10)
C13 0.060(2) 0.0353(16) 0.078(2) 0.0015(16) -0.0090(18) 0.0355(16)
C14 0.0258(12) 0.0232(11) 0.0338(13) -0.0023(10) 0.0090(10) 0.0079(10)
C15 0.0358(15) 0.0524(18) 0.0379(15) -0.0067(13) 0.0043(12) 0.0239(14)
C16 0.0315(12) 0.0136(10) 0.0257(11) 0.0073(8) 0.0168(9) 0.0138(9)
C17 0.0378(14) 0.0247(11) 0.0283(12) 0.0082(9) 0.0152(10) 0.0224(11)
C18 0.0606(19) 0.0360(14) 0.0329(13) 0.0159(11) 0.0207(13) 0.0350(14)
C19 0.076(2) 0.0297(14) 0.0412(15) 0.0226(12) 0.0354(15) 0.0323(15)
C20 0.0532(17) 0.0166(11) 0.0473(16) 0.0120(11) 0.0335(14) 0.0127(12)
C21 0.0330(13) 0.0138(10) 0.0366(13) 0.0069(9) 0.0224(11) 0.0109(9)
C22 0.0311(13) 0.0354(14) 0.0342(13) 0.0049(11) 0.0058(11) 0.0189(12)
C23 0.0423(17) 0.069(2) 0.0335(15) 0.0020(14) 0.0050(13) 0.0326(16)
C24 0.0275(13) 0.0205(12) 0.0447(15) 0.0037(10) 0.0157(11) 0.0038(10)
C25 0.0360(16) 0.0352(16) 0.063(2) 0.0028(14) 0.0170(15) -0.0026(13)
C26 0.0294(14) 0.0410(15) 0.0626(19) 0.0085(13) 0.0148(13) 0.0243(13)
C27 0.0319(14) 0.0294(13) 0.0301(13) 0.0007(10) -0.0022(11) 0.0083(11)
C28 0.0252(13) 0.0278(13) 0.0492(16) 0.0049(11) 0.0146(12) 0.0048(11)
C29 0.0553(18) 0.0217(12) 0.0379(14) 0.0001(10) 0.0197(13) 0.0161(12)
C30 0.0267(13) 0.0381(14) 0.0276(12) 0.0069(11) 0.0035(10) 0.0102(11)
C31 0.0410(15) 0.0348(14) 0.0279(13) 0.0067(10) 0.0157(11) 0.0125(12)

loop_
_atom_site_label
_atom_site_type_symbol
_atom_site_thermal_displace_type
_atom_site_fract_x
_atom_site_fract_y
_atom_site_fract_z
_atom_site_occupancy
_atom_site_U_iso_or_equiv
_atom_site_calc_flag
_atom_site_refinement_flags
Zn1 Zn Uani 0.73343(3) 0.35368(2) 0.27015(2) 1.000 0.0153(1) d .
Si1 Si Uani 1.04637(7) 0.40479(6) 0.27507(4) 1.000 0.0237(2) d .
Si2 Si Uani 0.77335(7) 0.25629(6) 0.11116(4) 1.000 0.0213(2) d .
F1 F Uani 0.4854(2) 0.06267(13) 0.42787(10) 1.000 0.0364(5) d .
F2 F Uani 0.33347(18) 0.14450(15) 0.40460(11) 1.000 0.0418(5) d .
F3 F Uani 0.5342(2) 0.22277(13) 0.51614(9) 1.000 0.0376(5) d .
F4 F Uani 0.5224(2) 0.62275(19) 0.34474(13) 1.000 0.0615(7) d .
F5 F Uani 0.6128(2) 0.60346(14) 0.47623(11) 1.000 0.0445(6) d .
F6 F Uani 0.7553(2) 0.71722(13) 0.41441(12) 1.000 0.0442(6) d .
N1 N Uani 0.5972(2) 0.22543(16) 0.31945(11) 1.000 0.0177(5) d .
N2 N Uani 0.7013(2) 0.49670(16) 0.30514(11) 1.000 0.0164(5) d .
N3 N Uani 0.8582(2) 0.33512(17) 0.21659(12) 1.000 0.0189(5) d .
C1 C Uani 0.5624(2) 0.26419(19) 0.38131(13) 1.000 0.0181(6) d .
C2 C Uani 0.5928(2) 0.38920(19) 0.40799(14) 1.000 0.0188(6) d .
C3 C Uani 0.6458(2) 0.49292(18) 0.36763(14) 1.000 0.0174(6) d .
C4 C Uani 0.4784(3) 0.1716(2) 0.43237(15) 1.000 0.0241(7) d .
C5 C Uani 0.6320(3) 0.6088(2) 0.40043(15) 1.000 0.0238(7) d .
C6 C Uani 0.5370(3) 0.09296(19) 0.28162(14) 1.000 0.0201(6) d .
C7 C Uani 0.6320(3) 0.0355(2) 0.30370(15) 1.000 0.0243(7) d .
C8 C Uani 0.5764(3) -0.0893(2) 0.26329(17) 1.000 0.0296(7) d .
C9 C Uani 0.4330(3) -0.1527(2) 0.20318(17) 1.000 0.0334(8) d .
C10 C Uani 0.3414(3) -0.0942(2) 0.18202(17) 1.000 0.0310(7) d .
C11 C Uani 0.3918(3) 0.0311(2) 0.22067(15) 1.000 0.0235(6) d .
C12 C Uani 0.7878(3) 0.1084(2) 0.36975(17) 1.000 0.0299(7) d .
C13 C Uani 0.8772(4) 0.0354(3) 0.3964(3) 1.000 0.0612(11) d .
C14 C Uani 0.2914(3) 0.0954(2) 0.19779(16) 1.000 0.0294(7) d .
C15 C Uani 0.1727(3) 0.0476(3) 0.10859(19) 1.000 0.0431(9) d .
C16 C Uani 0.7227(3) 0.5958(2) 0.25342(14) 1.000 0.0205(6) d .
C17 C Uani 0.5999(3) 0.5795(2) 0.18145(15) 1.000 0.0262(7) d .
C18 C Uani 0.6233(4) 0.6719(3) 0.12912(17) 1.000 0.0370(9) d .
C19 C Uani 0.7621(4) 0.7737(3) 0.14741(19) 1.000 0.0417(10) d .
C20 C Uani 0.8819(3) 0.7862(2) 0.21743(18) 1.000 0.0361(9) d .
C21 C Uani 0.8659(3) 0.6974(2) 0.27273(16) 1.000 0.0251(7) d .
C22 C Uani 0.4489(3) 0.4654(3) 0.16154(17) 1.000 0.0336(8) d .
C23 C Uani 0.3296(4) 0.4473(3) 0.07562(19) 1.000 0.0478(10) d .
C24 C Uani 0.9948(3) 0.7079(2) 0.34939(18) 1.000 0.0329(8) d .
C25 C Uani 1.1401(4) 0.8292(3) 0.3701(2) 1.000 0.0521(10) d .
C26 C Uani 1.1321(3) 0.2975(3) 0.2649(2) 1.000 0.0416(9) d .
C27 C Uani 1.0764(3) 0.4399(3) 0.39365(17) 1.000 0.0360(8) d .
C28 C Uani 1.1518(3) 0.5547(2) 0.23920(19) 1.000 0.0365(8) d .
C29 C Uani 0.7571(4) 0.0927(2) 0.09891(18) 1.000 0.0381(9) d .
C30 C Uani 0.5784(3) 0.2393(3) 0.07086(17) 1.000 0.0340(8) d .
C31 C Uani 0.8750(3) 0.3450(3) 0.03977(17) 1.000 0.0354(8) d .
H2 H Uiso 0.57530 0.40530 0.45930 1.000 0.0230 c RU
H8 H Uiso 0.63760 -0.13110 0.27720 1.000 0.0350 c RU
H9 H Uiso 0.39680 -0.23760 0.17600 1.000 0.0400 c RU
H10 H Uiso 0.24290 -0.13960 0.14070 1.000 0.0370 c RU
H12A H Uiso 0.77970 0.14280 0.42230 1.000 0.0360 c RU
H12B H Uiso 0.84540 0.18160 0.34640 1.000 0.0360 c RU
H13A H Uiso 0.88720 0.00080 0.34530 1.000 0.0920 c RU
H13B H Uiso 0.82540 -0.03440 0.42330 1.000 0.0920 c RU
H13C H Uiso 0.97710 0.09240 0.43790 1.000 0.0920 c RU
H14A H Uiso 0.24100 0.08540 0.24090 1.000 0.0350 c RU
H14B H Uiso 0.35550 0.18740 0.20340 1.000 0.0350 c RU
H15A H Uiso 0.22020 0.05350 0.06510 1.000 0.0650 c RU
H15B H Uiso 0.11940 0.09930 0.09880 1.000 0.0650 c RU
H15C H Uiso 0.10150 -0.04110 0.10400 1.000 0.0650 c RU
H18 H Uiso 0.54190 0.66420 0.08020 1.000 0.0440 c RU
H19 H Uiso 0.77550 0.83580 0.11140 1.000 0.0500 c RU
H20 H Uiso 0.97740 0.85650 0.22850 1.000 0.0430 c RU
H22A H Uiso 0.41030 0.47190 0.20830 1.000 0.0400 c RU
H22B H Uiso 0.46380 0.38840 0.16300 1.000 0.0400 c RU
H23A H Uiso 0.36540 0.44010 0.02830 1.000 0.0710 c RU
H23B H Uiso 0.30850 0.52030 0.07440 1.000 0.0710 c RU
H23C H Uiso 0.23770 0.36970 0.06860 1.000 0.0710 c RU
H24A H Uiso 1.01450 0.63510 0.33900 1.000 0.0390 c RU
H24B H Uiso 0.96400 0.70000 0.40090 1.000 0.0390 c RU
H25A H Uiso 1.17410 0.83710 0.32050 1.000 0.0780 c RU
H25B H Uiso 1.21660 0.82680 0.42080 1.000 0.0780 c RU
H25C H Uiso 1.12350 0.90220 0.38250 1.000 0.0780 c RU
H26A H Uiso 1.12650 0.28220 0.20490 1.000 0.0620 c RU
H26B H Uiso 1.07740 0.21670 0.28120 1.000 0.0620 c RU
H26C H Uiso 1.23730 0.33780 0.30320 1.000 0.0620 c RU
H27A H Uiso 0.99700 0.45820 0.39980 1.000 0.0540 c RU
H27B H Uiso 1.17410 0.51360 0.42280 1.000 0.0540 c RU
H27C H Uiso 1.07360 0.36610 0.41990 1.000 0.0540 c RU
H28A H Uiso 1.16810 0.53370 0.18650 1.000 0.0550 c RU
H28B H Uiso 1.24880 0.60650 0.28500 1.000 0.0550 c RU
H28C H Uiso 1.09360 0.60240 0.22730 1.000 0.0550 c RU
H29A H Uiso 0.70490 0.05140 0.03800 1.000 0.0570 c RU
H29B H Uiso 0.70050 0.04310 0.13380 1.000 0.0570 c RU
H29C H Uiso 0.85760 0.09800 0.11860 1.000 0.0570 c RU
H30A H Uiso 0.52740 0.19400 0.01080 1.000 0.0510 c RU
H30B H Uiso 0.58260 0.32360 0.07390 1.000 0.0510 c RU
H30C H Uiso 0.52300 0.19130 0.10680 1.000 0.0510 c RU
H31A H Uiso 0.81710 0.30220 -0.02060 1.000 0.0530 c RU
H31B H Uiso 0.97380 0.34730 0.05650 1.000 0.0530 c RU
H31C H Uiso 0.88720 0.43190 0.04610 1.000 0.0530 c RU

loop_
_atom_type_symbol
_atom_type_description
_atom_type_scat_dispersion_real
_atom_type_scat_dispersion_imag
_atom_type_scat_source
C C 0.0033 0.0016 ' International Tables Vol C Tables 4.2.6.8 and 6.1.1.4'
H H 0.0000 0.0000 ' International Tables Vol C Tables 4.2.6.8 and 6.1.1.4'
F F 0.0171 0.0103 ' International Tables Vol C Tables 4.2.6.8 and 6.1.1.4'
N N 0.0061 0.0033 ' International Tables Vol C Tables 4.2.6.8 and 6.1.1.4'
Si Si 0.0817 0.0704 ' International Tables Vol C Tables 4.2.6.8 and 6.1.1.4'
Zn Zn 0.2839 1.4301 ' International Tables Vol C Tables 4.2.6.8 and 6.1.1.4'

loop_
_geom_angle_atom_site_label_1
_geom_angle_atom_site_label_2
_geom_angle_atom_site_label_3
_geom_angle
_geom_angle_publ_flag
Si2 Zn1 N1 116.97(5) yes
Si2 Zn1 N2 135.49(5) yes
Si2 Zn1 N3 30.29(6) yes
N1 Zn1 N2 97.11(8) yes
N1 Zn1 N3 128.11(8) yes
N2 Zn1 N3 134.61(8) yes
N3 Si1 C26 112.08(13) yes
N3 Si1 C27 109.31(13) yes
N3 Si1 C28 111.87(12) yes
C26 Si1 C27 106.51(14) yes
C26 Si1 C28 107.13(15) yes
C27 Si1 C28 109.79(14) yes
Zn1 Si2 C29 118.20(10) yes
Zn1 Si2 C30 75.36(9) yes
Zn1 Si2 C31 130.42(10) yes
N3 Si2 C29 113.11(11) yes
N3 Si2 C30 107.98(12) yes
N3 Si2 C31 111.99(12) yes
C29 Si2 C30 107.18(16) yes
C29 Si2 C31 107.87(15) yes
C30 Si2 C31 108.52(14) yes
Zn1 N1 C1 119.04(14) yes
Zn1 N1 C6 116.98(16) yes
C1 N1 C6 123.9(2) yes
Zn1 N2 C3 119.73(14) yes
Zn1 N2 C16 117.61(16) yes
C3 N2 C16 122.2(2) yes
Zn1 N3 Si1 117.18(11) yes
Zn1 N3 Si2 116.43(12) yes
Si1 N3 Si2 126.30(14) yes
N1 C1 C2 126.0(2) yes
N1 C1 C4 121.87(19) yes
C2 C1 C4 112.2(2) no
C1 C2 C3 127.4(2) no
N2 C3 C2 125.7(2) yes
N2 C3 C5 120.08(19) yes
C2 C3 C5 114.2(2) no
F1 C4 F2 107.6(2) yes
F1 C4 F3 106.53(19) yes
F1 C4 C1 113.9(2) yes
F2 C4 F3 106.5(2) yes
F2 C4 C1 111.0(2) yes
F3 C4 C1 110.91(19) yes
F4 C5 F5 109.1(3) yes
F4 C5 F6 106.0(2) yes
F4 C5 C3 112.2(2) yes
F5 C5 F6 104.22(19) yes
F5 C5 C3 112.27(19) yes
F6 C5 C3 112.6(3) yes
N1 C6 C7 118.0(2) yes
N1 C6 C11 119.0(2) yes
C7 C6 C11 122.9(2) no
C6 C7 C8 117.7(3) no
C6 C7 C12 119.9(2) no
C8 C7 C12 122.4(3) no
C7 C8 C9 120.5(3) no
C8 C9 C10 120.9(2) no
C9 C10 C11 120.9(3) no
C6 C11 C10 117.1(3) no
C6 C11 C14 121.9(2) no
C10 C11 C14 121.0(3) no
C7 C12 C13 116.5(2) no
C11 C14 C15 116.1(2) no
N2 C16 C17 117.7(2) yes
N2 C16 C21 119.4(2) yes
C17 C16 C21 122.7(2) no
C16 C17 C18 117.4(3) no
C16 C17 C22 120.7(2) no
C18 C17 C22 121.9(3) no
C17 C18 C19 121.0(3) no
C18 C19 C20 120.5(3) no
C19 C20 C21 121.4(3) no
C16 C21 C20 116.9(3) no
C16 C21 C24 120.4(2) no
C20 C21 C24 122.6(2) no
C17 C22 C23 116.3(3) no
C21 C24 C25 115.8(2) no
C1 C2 H2 116.00 no
C3 C2 H2 116.00 no
C7 C8 H8 120.00 no
C9 C8 H8 120.00 no
C8 C9 H9 120.00 no
C10 C9 H9 120.00 no
C9 C10 H10 120.00 no
C11 C10 H10 120.00 no
C7 C12 H12A 108.00 no
C7 C12 H12B 108.00 no
C13 C12 H12A 108.00 no
C13 C12 H12B 108.00 no
H12A C12 H12B 107.00 no
C12 C13 H13A 110.00 no
C12 C13 H13B 110.00 no
C12 C13 H13C 110.00 no
H13A C13 H13B 109.00 no
H13A C13 H13C 109.00 no
H13B C13 H13C 109.00 no
C11 C14 H14A 108.00 no
C11 C14 H14B 108.00 no
C15 C14 H14A 108.00 no
C15 C14 H14B 108.00 no
H14A C14 H14B 107.00 no
C14 C15 H15A 109.00 no
C14 C15 H15B 110.00 no
C14 C15 H15C 109.00 no
H15A C15 H15B 109.00 no
H15A C15 H15C 109.00 no
H15B C15 H15C 109.00 no
C17 C18 H18 120.00 no
C19 C18 H18 119.00 no
C18 C19 H19 120.00 no
C20 C19 H19 120.00 no
C19 C20 H20 119.00 no
C21 C20 H20 119.00 no
C17 C22 H22A 108.00 no
C17 C22 H22B 108.00 no
C23 C22 H22A 108.00 no
C23 C22 H22B 108.00 no
H22A C22 H22B 107.00 no
C22 C23 H23A 110.00 no
C22 C23 H23B 110.00 no
C22 C23 H23C 109.00 no
H23A C23 H23B 109.00 no
H23A C23 H23C 109.00 no
H23B C23 H23C 109.00 no
C21 C24 H24A 108.00 no
C21 C24 H24B 108.00 no
C25 C24 H24A 108.00 no
C25 C24 H24B 108.00 no
H24A C24 H24B 107.00 no
C24 C25 H25A 110.00 no
C24 C25 H25B 109.00 no
C24 C25 H25C 109.00 no
H25A C25 H25B 110.00 no
H25A C25 H25C 109.00 no
H25B C25 H25C 109.00 no
Si1 C26 H26A 109.00 no
Si1 C26 H26B 109.00 no
Si1 C26 H26C 109.00 no
H26A C26 H26B 110.00 no
H26A C26 H26C 109.00 no
H26B C26 H26C 110.00 no
Si1 C27 H27A 109.00 no
Si1 C27 H27B 110.00 no
Si1 C27 H27C 109.00 no
H27A C27 H27B 109.00 no
H27A C27 H27C 109.00 no
H27B C27 H27C 109.00 no
Si1 C28 H28A 110.00 no
Si1 C28 H28B 109.00 no
Si1 C28 H28C 109.00 no
H28A C28 H28B 110.00 no
H28A C28 H28C 109.00 no
H28B C28 H28C 109.00 no
Si2 C29 H29A 109.00 no
Si2 C29 H29B 109.00 no
Si2 C29 H29C 109.00 no
H29A C29 H29B 110.00 no
H29A C29 H29C 109.00 no
H29B C29 H29C 109.00 no
Si2 C30 H30A 109.00 no
Si2 C30 H30B 110.00 no
Si2 C30 H30C 109.00 no
H30A C30 H30B 109.00 no
H30A C30 H30C 109.00 no
H30B C30 H30C 109.00 no
Si2 C31 H31A 109.00 no
Si2 C31 H31B 109.00 no
Si2 C31 H31C 109.00 no
H31A C31 H31B 110.00 no
H31A C31 H31C 109.00 no
H31B C31 H31C 109.00 no

loop_
_geom_bond_atom_site_label_1
_geom_bond_atom_site_label_2
_geom_bond_distance
_geom_bond_publ_flag
Zn1 Si2 3.0491(8) yes
Zn1 N1 1.9859(19) yes
Zn1 N2 1.968(2) yes
Zn1 N3 1.869(2) yes
Si1 N3 1.713(2) yes
Si1 C26 1.875(4) yes
Si1 C27 1.889(3) yes
Si1 C28 1.874(3) yes
Si2 N3 1.717(2) yes
Si2 C29 1.871(3) yes
Si2 C30 1.872(4) yes
Si2 C31 1.874(3) yes
F1 C4 1.325(3) yes
F2 C4 1.337(4) yes
F3 C4 1.334(3) yes
F4 C5 1.316(4) yes
F5 C5 1.325(3) yes
F6 C5 1.329(3) yes
N1 C1 1.315(3) yes
N1 C6 1.453(3) yes
N2 C3 1.323(3) yes
N2 C16 1.451(3) yes
C1 C2 1.401(3) no
C1 C4 1.540(3) no
C2 C3 1.397(3) no
C3 C5 1.541(3) no
C6 C7 1.404(4) no
C6 C11 1.398(4) no
C7 C8 1.394(3) no
C7 C12 1.509(4) no
C8 C9 1.381(4) no
C9 C10 1.383(4) no
C10 C11 1.400(3) no
C11 C14 1.517(4) no
C12 C13 1.514(5) no
C14 C15 1.510(4) no
C16 C17 1.400(4) no
C16 C21 1.400(4) no
C17 C18 1.399(4) no
C17 C22 1.512(4) no
C18 C19 1.374(5) no
C19 C20 1.376(5) no
C20 C21 1.402(3) no
C21 C24 1.504(4) no
C22 C23 1.518(4) no
C24 C25 1.516(5) no
C2 H2 0.9500 no
C8 H8 0.9500 no
C9 H9 0.9500 no
C10 H10 0.9500 no
C12 H12A 0.9900 no
C12 H12B 0.9900 no
C13 H13A 0.9800 no
C13 H13B 0.9800 no
C13 H13C 0.9800 no
C14 H14A 0.9900 no
C14 H14B 0.9900 no
C15 H15A 0.9800 no
C15 H15B 0.9800 no
C15 H15C 0.9800 no
C18 H18 0.9500 no
C19 H19 0.9500 no
C20 H20 0.9500 no
C22 H22A 0.9900 no
C22 H22B 0.9900 no
C23 H23A 0.9800 no
C23 H23B 0.9800 no
C23 H23C 0.9800 no
C24 H24A 0.9900 no
C24 H24B 0.9900 no
C25 H25A 0.9800 no
C25 H25B 0.9800 no
C25 H25C 0.9800 no
C26 H26A 0.9800 no
C26 H26B 0.9800 no
C26 H26C 0.9800 no
C27 H27A 0.9800 no
C27 H27B 0.9800 no
C27 H27C 0.9800 no
C28 H28A 0.9800 no
C28 H28B 0.9800 no
C28 H28C 0.9800 no
C29 H29A 0.9800 no
C29 H29B 0.9800 no
C29 H29C 0.9800 no
C30 H30A 0.9800 no
C30 H30B 0.9800 no
C30 H30C 0.9800 no
C31 H31A 0.9800 no
C31 H31B 0.9800 no
C31 H31C 0.9800 no

loop_
_geom_torsion_atom_site_label_1
_geom_torsion_atom_site_label_2
_geom_torsion_atom_site_label_3
_geom_torsion_atom_site_label_4
_geom_torsion
_geom_torsion_publ_flag
N1 Zn1 Si2 N3 -120.13(13) no
N1 Zn1 Si2 C29 -30.43(16) no
N1 Zn1 Si2 C30 71.48(13) no
N1 Zn1 Si2 C31 173.52(15) no
N2 Zn1 Si2 N3 104.16(15) no
N2 Zn1 Si2 C29 -166.15(16) no
N2 Zn1 Si2 C30 -64.24(14) no
N2 Zn1 Si2 C31 37.81(17) no
N3 Zn1 Si2 C29 89.70(18) no
N3 Zn1 Si2 C30 -168.39(16) no
N3 Zn1 Si2 C31 -66.35(18) no
Si2 Zn1 N1 C1 -171.89(15) no
Si2 Zn1 N1 C6 5.7(2) no
N2 Zn1 N1 C1 -21.45(19) no
N2 Zn1 N1 C6 156.12(18) no
N3 Zn1 N1 C1 154.44(17) no
N3 Zn1 N1 C6 -28.0(2) no
Si2 Zn1 N2 C3 160.50(14) no
Si2 Zn1 N2 C16 -12.1(2) no
N1 Zn1 N2 C3 19.34(19) no
N1 Zn1 N2 C16 -153.21(18) no
N3 Zn1 N2 C3 -156.12(17) no
N3 Zn1 N2 C16 31.3(2) no
Si2 Zn1 N3 Si1 176.8(2) no
N1 Zn1 N3 Si1 -104.74(12) no
N1 Zn1 N3 Si2 78.44(14) no
N2 Zn1 N3 Si1 69.53(16) no
N2 Zn1 N3 Si2 -107.29(13) no
C26 Si1 N3 Zn1 136.14(14) no
C26 Si1 N3 Si2 -47.40(18) no
C27 Si1 N3 Zn1 18.30(16) no
C27 Si1 N3 Si2 -165.24(15) no
C28 Si1 N3 Zn1 -103.51(14) no
C28 Si1 N3 Si2 72.95(18) no
Zn1 Si2 N3 Si1 -176.5(2) no
C29 Si2 N3 Zn1 -106.63(17) no
C29 Si2 N3 Si1 76.9(2) no
C30 Si2 N3 Zn1 11.81(16) no
C30 Si2 N3 Si1 -164.68(15) no
C31 Si2 N3 Zn1 131.23(14) no
C31 Si2 N3 Si1 -45.26(19) no
Zn1 N1 C1 C2 10.9(3) no
Zn1 N1 C1 C4 -170.19(18) no
C6 N1 C1 C2 -166.5(2) no
C6 N1 C1 C4 12.4(4) no
Zn1 N1 C6 C7 76.3(2) no
Zn1 N1 C6 C11 -99.3(3) no
C1 N1 C6 C7 -106.3(3) no
C1 N1 C6 C11 78.1(3) no
Zn1 N2 C3 C2 -6.3(3) no
Zn1 N2 C3 C5 175.13(17) no
C16 N2 C3 C2 165.9(2) no
C16 N2 C3 C5 -12.7(3) no
Zn1 N2 C16 C17 87.4(3) no
Zn1 N2 C16 C21 -87.5(2) no
C3 N2 C16 C17 -84.9(3) no
C3 N2 C16 C21 100.2(3) no
N1 C1 C2 C3 9.7(4) no
C4 C1 C2 C3 -169.4(2) no
N1 C1 C4 F1 19.4(3) no
N1 C1 C4 F2 -102.2(3) no
N1 C1 C4 F3 139.6(2) no
C2 C1 C4 F1 -161.5(2) no
C2 C1 C4 F2 76.9(2) no
C2 C1 C4 F3 -41.4(3) no
C1 C2 C3 N2 -12.4(4) no
C1 C2 C3 C5 166.2(2) no
N2 C3 C5 F4 73.3(3) no
N2 C3 C5 F5 -163.4(2) no
N2 C3 C5 F6 -46.1(3) no
C2 C3 C5 F4 -105.4(2) no
C2 C3 C5 F5 17.9(3) no
C2 C3 C5 F6 135.2(2) no
N1 C6 C7 C8 -176.3(2) no
N1 C6 C7 C12 4.3(4) no
C11 C6 C7 C8 -0.9(4) no
C11 C6 C7 C12 179.7(2) no
N1 C6 C11 C10 176.3(2) no
N1 C6 C11 C14 -4.5(4) no
C7 C6 C11 C10 1.0(4) no
C7 C6 C11 C14 -179.9(2) no
C6 C7 C8 C9 0.5(4) no
C12 C7 C8 C9 180.0(3) no
C6 C7 C12 C13 174.1(3) no
C8 C7 C12 C13 -5.3(4) no
C7 C8 C9 C10 -0.3(4) no
C8 C9 C10 C11 0.3(4) no
C9 C10 C11 C6 -0.6(4) no
C9 C10 C11 C14 -179.8(3) no
C6 C11 C14 C15 153.8(3) no
C10 C11 C14 C15 -27.1(4) no
N2 C16 C17 C18 -176.6(3) no
N2 C16 C17 C22 2.9(4) no
C21 C16 C17 C18 -1.9(4) no
C21 C16 C17 C22 177.6(3) no
N2 C16 C21 C20 176.2(2) no
N2 C16 C21 C24 -3.5(4) no
C17 C16 C21 C20 1.5(4) no
C17 C16 C21 C24 -178.1(3) no
C16 C17 C18 C19 0.7(5) no
C22 C17 C18 C19 -178.8(3) no
C16 C17 C22 C23 -171.8(3) no
C18 C17 C22 C23 7.8(5) no
C17 C18 C19 C20 0.7(6) no
C18 C19 C20 C21 -1.1(5) no
C19 C20 C21 C16 0.0(5) no
C19 C20 C21 C24 179.6(3) no
C16 C21 C24 C25 -173.2(3) no
C20 C21 C24 C25 7.2(4) no
